data_2105870
loop_
_publ_author_name
'Rood, Jeffrey A.'
'Huttenstine, Ashley L.'
'Schmidt, Zachery A.'
'White, Michael R.'
'Oliver, Allen G.'

_publ_section_title
;
 Linear alkaline earth metal phosphinate coordination polymers: synthesis
 and structural characterization
;
_journal_coeditor_code RY5058
_journal_issue 3
_journal_name_full 'Acta Crystallographica Section B'
_journal_page_first 602
_journal_page_last 607
_journal_paper_doi 10.1107/S2052520614004247
_journal_volume 70
_journal_year 2014
_chemical_formula_moiety 'C78 H74 Mg3 N2 O14 P6, 2(C3 H7 N O)'
_chemical_formula_sum 'C84 H88 Mg3 N4 O16 P6'
_chemical_formula_weight 1668.33
_space_group_IT_number 14
_symmetry_cell_setting monoclinic
_symmetry_space_group_name_Hall '-P 2yn'
_symmetry_space_group_name_H-M 'P 1 21/n 1'
_atom_sites_solution_hydrogens geom
_atom_sites_solution_primary direct
_atom_sites_solution_secondary difmap
_audit_creation_method SHELXL-97
_cell_angle_alpha 90.00
_cell_angle_beta 103.175(2)
_cell_angle_gamma 90.00
_cell_formula_units_Z 2
_cell_length_a 12.7538(5)
_cell_length_b 22.3294(9)
_cell_length_c 15.0157(6)
_cell_measurement_reflns_used 9929
_cell_measurement_temperature 150(2)
_cell_measurement_theta_max 26.2995
_cell_measurement_theta_min 2.2952
_cell_volume 4163.7(3)
_computing_cell_refinement 'APEX2/SAINT (Bruker, 2004)'
_computing_data_collection 'APEX2 (Bruker, 2004)'
_computing_data_reduction 'SAINT/XPREP (Bruker, 2004; Sheldrick, 2003)'
_computing_molecular_graphics 'XP (Sheldrick, 1998)'
_computing_publication_material 'XCIF (Sheldrick, 2001)/enCIFer (CCDC, 2004)'
_computing_structure_refinement 'XL (Sheldrick, 2001)'
_computing_structure_solution 'XS (Sheldrick, 2001)'
_diffrn_ambient_temperature 150(2)
_diffrn_detector_area_resol_mean 8.33
_diffrn_measured_fraction_theta_full 0.995
_diffrn_measured_fraction_theta_max 0.995
_diffrn_measurement_device_type 'Bruker X8 - ApexII CCD Diffractometer'
_diffrn_measurement_method '\f and \w scans'
_diffrn_radiation_monochromator graphite
_diffrn_radiation_source 'fine-focus sealed tube'
_diffrn_radiation_type MoK\a
_diffrn_radiation_wavelength 0.71073
_diffrn_reflns_av_R_equivalents 0.0381
_diffrn_reflns_av_sigmaI/netI 0.0275
_diffrn_reflns_limit_h_max 15
_diffrn_reflns_limit_h_min -15
_diffrn_reflns_limit_k_max 27
_diffrn_reflns_limit_k_min -27
_diffrn_reflns_limit_l_max 17
_diffrn_reflns_limit_l_min -18
_diffrn_reflns_number 57065
_diffrn_reflns_theta_full 26.43
_diffrn_reflns_theta_max 26.43
_diffrn_reflns_theta_min 1.66
_exptl_absorpt_coefficient_mu 0.220
_exptl_absorpt_correction_T_max 0.97
_exptl_absorpt_correction_T_min 0.96
_exptl_absorpt_correction_type multi-scan
_exptl_absorpt_process_details
; Blessing, R.H. (1995) Acta Cryst. A51, 33-38.
Sheldrick, G.M. (2004) SADABS, University of G\:ottingen, Germany
;
_exptl_crystal_colour colorless
_exptl_crystal_density_diffrn 1.331
_exptl_crystal_density_method 'not measured'
_exptl_crystal_description plate
_exptl_crystal_F_000 1748
_exptl_crystal_size_max 0.34
_exptl_crystal_size_mid 0.15
_exptl_crystal_size_min 0.14
_refine_diff_density_max 0.693
_refine_diff_density_min -0.428
_refine_ls_extinction_method none
_refine_ls_goodness_of_fit_ref 1.030
_refine_ls_hydrogen_treatment constr
_refine_ls_matrix_type full
_refine_ls_number_parameters 515
_refine_ls_number_reflns 8517
_refine_ls_number_restraints 0
_refine_ls_restrained_S_all 1.030
_refine_ls_R_factor_all 0.0485
_refine_ls_R_factor_gt 0.0358
_refine_ls_shift/su_max 0.001
_refine_ls_shift/su_mean 0.000
_refine_ls_structure_factor_coef Fsqd
_refine_ls_weighting_details 'calc w=1/[\s^2^(Fo^2^)+(0.0431P)^2^+2.5214P] where P=(Fo^2^+2Fc^2^)/3'
_refine_ls_weighting_scheme calc
_refine_ls_wR_factor_gt 0.0871
_refine_ls_wR_factor_ref 0.0945
_reflns_number_gt 6996
_reflns_number_total 8517
_reflns_threshold_expression >2sigma(I)
_cod_data_source_file ry5058sup1.cif
_cod_data_source_block jre01_0m
_cod_original_sg_symbol_H-M 'P 21/n'
_cod_database_code 2105870
_cod_database_fobs_code 2105870

loop_
_symmetry_equiv_pos_as_xyz
'x, y, z'
'-x+1/2, y+1/2, -z+1/2'
'-x, -y, -z'
'x-1/2, -y-1/2, z-1/2'

loop_
_atom_site_type_symbol
_atom_site_label
_atom_site_fract_x
_atom_site_fract_y
_atom_site_fract_z
_atom_site_U_iso_or_equiv
_atom_site_adp_type
_atom_site_calc_flag
_atom_site_refinement_flags
_atom_site_occupancy
_atom_site_symmetry_multiplicity
Mg Mg1 0.99869(4) -0.00794(2) 0.16290(4) 0.01457(12) Uani d . 1 1
Mg Mg2 1.0000 0.0000 0.5000 0.01783(17) Uani d S 1 2
O O1 1.09739(10) 0.02028(6) 0.41398(8) 0.0225(3) Uani d . 1 1
O O2 1.13107(9) 0.00336(5) 0.25361(8) 0.0197(3) Uani d . 1 1
O O3 0.88239(10) -0.02296(6) 0.39026(9) 0.0283(3) Uani d . 1 1
O O4 0.88641(10) -0.03338(6) 0.22003(8) 0.0246(3) Uani d . 1 1
O O5 0.95821(10) 0.06232(5) 0.08776(8) 0.0218(3) Uani d . 1 1
O O6 0.97650(10) 0.06932(5) -0.07971(8) 0.0212(3) Uani d . 1 1
O O7 0.94997(11) 0.09176(6) 0.49545(9) 0.0286(3) Uani d . 1 1
P P1 0.94361(3) 0.097757(19) 0.00052(3) 0.01614(10) Uani d . 1 1
P P2 1.17315(3) 0.023039(19) 0.35201(3) 0.01561(10) Uani d . 1 1
P P3 0.82370(4) -0.03419(2) 0.29418(3) 0.02022(11) Uani d . 1 1
N N1 0.95680(15) 0.17377(8) 0.58609(14) 0.0381(4) Uani d . 1 1
C C1 1.01919(14) 0.16639(8) 0.02643(13) 0.0223(4) Uani d . 1 1
C C2 1.04539(17) 0.18888(9) 0.11533(16) 0.0350(5) Uani d . 1 1
H H2 1.0237 0.1679 0.1632 0.042 Uiso calc R 1 1
C C3 1.10332(19) 0.24203(11) 0.1342(2) 0.0510(7) Uani d . 1 1
H H3 1.1212 0.2571 0.1949 0.061 Uiso calc R 1 1
C C4 1.13479(19) 0.27277(10) 0.0655(2) 0.0535(8) Uani d . 1 1
H H4 1.1735 0.3093 0.0787 0.064 Uiso calc R 1 1
C C5 1.11031(19) 0.25081(11) -0.0225(2) 0.0514(7) Uani d . 1 1
H H5 1.1326 0.2721 -0.0698 0.062 Uiso calc R 1 1
C C6 1.05285(17) 0.19741(9) -0.04236(16) 0.0359(5) Uani d . 1 1
H H6 1.0367 0.1822 -0.1031 0.043 Uiso calc R 1 1
C C7 0.80305(13) 0.11749(7) -0.03526(12) 0.0169(3) Uani d . 1 1
C C8 0.75298(14) 0.12187(8) -0.12785(12) 0.0209(4) Uani d . 1 1
H H8 0.7935 0.1152 -0.1727 0.025 Uiso calc R 1 1
C C9 0.64410(15) 0.13586(8) -0.15485(13) 0.0245(4) Uani d . 1 1
H H9 0.6107 0.1392 -0.2180 0.029 Uiso calc R 1 1
C C10 0.58410(15) 0.14499(8) -0.08968(14) 0.0249(4) Uani d . 1 1
H H10 0.5097 0.1544 -0.1082 0.030 Uiso calc R 1 1
C C11 0.63287(15) 0.14033(8) 0.00225(14) 0.0269(4) Uani d . 1 1
H H11 0.5917 0.1464 0.0468 0.032 Uiso calc R 1 1
C C12 0.74190(15) 0.12677(8) 0.02984(13) 0.0229(4) Uani d . 1 1
H H12 0.7749 0.1238 0.0931 0.028 Uiso calc R 1 1
C C13 1.22130(14) 0.09937(8) 0.35160(12) 0.0202(4) Uani d . 1 1
C C14 1.1696(2) 0.14429(10) 0.38895(19) 0.0471(6) Uani d . 1 1
H H14 1.1083 0.1350 0.4123 0.056 Uiso calc R 1 1
C C15 1.2073(3) 0.20293(10) 0.3923(2) 0.0680(10) Uani d . 1 1
H H15 1.1710 0.2335 0.4176 0.082 Uiso calc R 1 1
C C16 1.2963(2) 0.21716(10) 0.35961(18) 0.0473(6) Uani d . 1 1
H H16 1.3216 0.2573 0.3624 0.057 Uiso calc R 1 1
C C17 1.34815(17) 0.17336(9) 0.32300(14) 0.0309(4) Uani d . 1 1
H H17 1.4098 0.1830 0.3003 0.037 Uiso calc R 1 1
C C18 1.31117(15) 0.11474(8) 0.31882(13) 0.0243(4) Uani d . 1 1
H H18 1.3479 0.0846 0.2931 0.029 Uiso calc R 1 1
C C19 1.29135(13) -0.02099(7) 0.39901(11) 0.0159(3) Uani d . 1 1
C C20 1.31658(14) -0.03485(8) 0.49216(12) 0.0200(4) Uani d . 1 1
H H20 1.2694 -0.0229 0.5295 0.024 Uiso calc R 1 1
C C21 1.41057(15) -0.06608(8) 0.53055(12) 0.0233(4) Uani d . 1 1
H H21 1.4271 -0.0756 0.5939 0.028 Uiso calc R 1 1
C C22 1.48013(14) -0.08324(8) 0.47623(13) 0.0227(4) Uani d . 1 1
H H22 1.5447 -0.1041 0.5026 0.027 Uiso calc R 1 1
C C23 1.45542(14) -0.06998(8) 0.38358(12) 0.0218(4) Uani d . 1 1
H H23 1.5030 -0.0818 0.3465 0.026 Uiso calc R 1 1
C C24 1.36133(14) -0.03940(7) 0.34483(12) 0.0186(3) Uani d . 1 1
H H24 1.3443 -0.0309 0.2812 0.022 Uiso calc R 1 1
C C25 0.71970(14) 0.02247(8) 0.26557(11) 0.0211(4) Uani d . 1 1
C C26 0.61237(15) 0.01006(9) 0.22486(12) 0.0241(4) Uani d . 1 1
H H26 0.5896 -0.0302 0.2127 0.029 Uiso calc R 1 1
C C27 0.53852(16) 0.05658(10) 0.20208(13) 0.0317(5) Uani d . 1 1
H H27 0.4654 0.0479 0.1744 0.038 Uiso calc R 1 1
C C28 0.57063(18) 0.11505(10) 0.21929(14) 0.0360(5) Uani d . 1 1
H H28 0.5201 0.1466 0.2023 0.043 Uiso calc R 1 1
C C29 0.67656(19) 0.12803(10) 0.26134(14) 0.0355(5) Uani d . 1 1
H H29 0.6984 0.1684 0.2738 0.043 Uiso calc R 1 1
C C30 0.75092(17) 0.08200(9) 0.28527(13) 0.0292(4) Uani d . 1 1
H H30 0.8232 0.0910 0.3151 0.035 Uiso calc R 1 1
C C31 0.75918(14) -0.10653(9) 0.28811(13) 0.0249(4) Uani d . 1 1
C C32 0.74700(16) -0.14253(9) 0.21063(14) 0.0314(4) Uani d . 1 1
H H32 0.7719 -0.1286 0.1593 0.038 Uiso calc R 1 1
C C33 0.69879(18) -0.19871(10) 0.20749(18) 0.0419(6) Uani d . 1 1
H H33 0.6909 -0.2229 0.1543 0.050 Uiso calc R 1 1
C C34 0.66265(19) -0.21911(11) 0.2816(2) 0.0490(7) Uani d . 1 1
H H34 0.6297 -0.2574 0.2794 0.059 Uiso calc R 1 1
C C35 0.6741(2) -0.18437(11) 0.3587(2) 0.0510(7) Uani d . 1 1
H H35 0.6486 -0.1988 0.4095 0.061 Uiso calc R 1 1
C C36 0.72264(18) -0.12813(10) 0.36308(17) 0.0384(5) Uani d . 1 1
H H36 0.7309 -0.1045 0.4169 0.046 Uiso calc R 1 1
C C37 0.94214(16) 0.11632(9) 0.56687(14) 0.0278(4) Uani d . 1 1
H H37 0.9238 0.0916 0.6125 0.033 Uiso calc R 1 1
C C38 0.9992(4) 0.21335(12) 0.5266(3) 0.1033(16) Uani d . 1 1
H H38A 1.0781 0.2132 0.5445 0.155 Uiso calc R 1 1
H H38B 0.9727 0.2541 0.5318 0.155 Uiso calc R 1 1
H H38C 0.9757 0.1996 0.4632 0.155 Uiso calc R 1 1
C C39 0.9491(2) 0.19871(11) 0.67293(19) 0.0534(7) Uani d . 1 1
H H39A 0.9268 0.1674 0.7105 0.080 Uiso calc R 1 1
H H39B 0.8958 0.2311 0.6629 0.080 Uiso calc R 1 1
H H39C 1.0194 0.2146 0.7045 0.080 Uiso calc R 1 1
O O1S 0.87614(12) 0.33669(6) 0.51849(12) 0.0409(4) Uani d . 1 1
N N1S 0.79771(11) 0.42513(7) 0.54072(10) 0.0203(3) Uani d . 1 1
C C1S 0.81493(14) 0.36639(8) 0.55259(13) 0.0250(4) Uani d . 1 1
H H1S 0.7764 0.3460 0.5906 0.030 Uiso calc R 1 1
C C2S 0.72425(15) 0.45667(8) 0.58514(13) 0.0255(4) Uani d . 1 1
H H2S1 0.6946 0.4286 0.6232 0.038 Uiso calc R 1 1
H H2S2 0.6655 0.4740 0.5386 0.038 Uiso calc R 1 1
H H2S3 0.7631 0.4887 0.6236 0.038 Uiso calc R 1 1
C C3S 0.85001(17) 0.46022(9) 0.48178(14) 0.0307(4) Uani d . 1 1
H H3S1 0.9000 0.4347 0.4582 0.046 Uiso calc R 1 1
H H3S2 0.8898 0.4933 0.5168 0.046 Uiso calc R 1 1
H H3S3 0.7955 0.4763 0.4306 0.046 Uiso calc R 1 1

loop_
_atom_site_aniso_label
_atom_site_aniso_U_11
_atom_site_aniso_U_22
_atom_site_aniso_U_33
_atom_site_aniso_U_12
_atom_site_aniso_U_13
_atom_site_aniso_U_23
Mg1 0.0124(3) 0.0183(3) 0.0129(3) 0.0007(2) 0.0029(2) 0.0007(2)
Mg2 0.0118(4) 0.0294(4) 0.0131(4) 0.0015(3) 0.0043(3) 0.0013(3)
O1 0.0183(6) 0.0308(7) 0.0204(7) 0.0001(5) 0.0086(5) 0.0011(5)
O2 0.0148(6) 0.0284(7) 0.0154(6) 0.0002(5) 0.0021(5) -0.0008(5)
O3 0.0165(6) 0.0497(8) 0.0183(7) 0.0014(6) 0.0032(5) -0.0006(6)
O4 0.0187(6) 0.0373(7) 0.0194(7) -0.0049(5) 0.0079(5) -0.0026(6)
O5 0.0221(7) 0.0222(6) 0.0203(7) 0.0049(5) 0.0036(5) 0.0037(5)
O6 0.0203(6) 0.0232(6) 0.0206(7) 0.0022(5) 0.0061(5) -0.0039(5)
O7 0.0285(7) 0.0362(8) 0.0226(7) 0.0076(6) 0.0093(6) 0.0032(6)
P1 0.0165(2) 0.0158(2) 0.0157(2) 0.00207(16) 0.00290(16) -0.00014(16)
P2 0.0127(2) 0.0205(2) 0.0140(2) 0.00007(16) 0.00391(16) 0.00070(17)
P3 0.0124(2) 0.0328(3) 0.0160(2) -0.00171(18) 0.00432(17) 0.00138(19)
N1 0.0441(11) 0.0255(9) 0.0522(12) 0.0078(8) 0.0267(9) 0.0038(8)
C1 0.0162(9) 0.0173(8) 0.0309(10) 0.0040(7) 0.0001(7) -0.0002(7)
C2 0.0287(11) 0.0337(11) 0.0419(13) 0.0001(9) 0.0068(9) -0.0166(9)
C3 0.0352(13) 0.0399(13) 0.0735(19) -0.0007(10) 0.0033(12) -0.0329(13)
C4 0.0290(12) 0.0214(11) 0.100(2) -0.0004(9) -0.0063(13) -0.0073(13)
C5 0.0335(13) 0.0343(12) 0.079(2) -0.0069(10) -0.0027(12) 0.0246(13)
C6 0.0303(11) 0.0329(11) 0.0384(12) -0.0059(9) -0.0044(9) 0.0119(9)
C7 0.0170(8) 0.0137(8) 0.0198(9) 0.0010(6) 0.0040(7) 0.0008(6)
C8 0.0217(9) 0.0213(9) 0.0199(9) 0.0017(7) 0.0051(7) -0.0009(7)
C9 0.0243(10) 0.0225(9) 0.0234(10) 0.0023(7) -0.0017(7) 0.0003(7)
C10 0.0175(9) 0.0200(9) 0.0363(11) 0.0020(7) 0.0040(8) 0.0030(8)
C11 0.0233(10) 0.0286(10) 0.0322(11) 0.0039(8) 0.0133(8) 0.0032(8)
C12 0.0232(9) 0.0263(9) 0.0198(9) 0.0032(7) 0.0063(7) 0.0032(7)
C13 0.0211(9) 0.0212(9) 0.0175(9) 0.0030(7) 0.0027(7) 0.0022(7)
C14 0.0573(15) 0.0259(11) 0.0722(18) 0.0074(10) 0.0443(14) 0.0048(11)
C15 0.101(2) 0.0220(12) 0.104(3) 0.0085(13) 0.071(2) -0.0022(13)
C16 0.0677(17) 0.0193(10) 0.0618(17) -0.0062(10) 0.0287(14) -0.0004(10)
C17 0.0303(11) 0.0254(10) 0.0369(12) -0.0041(8) 0.0074(9) 0.0045(8)
C18 0.0229(10) 0.0212(9) 0.0283(10) -0.0004(7) 0.0051(8) -0.0002(7)
C19 0.0130(8) 0.0167(8) 0.0170(9) -0.0032(6) 0.0014(6) -0.0004(6)
C20 0.0197(9) 0.0232(9) 0.0175(9) -0.0026(7) 0.0048(7) -0.0008(7)
C21 0.0245(10) 0.0270(9) 0.0159(9) -0.0023(7) -0.0002(7) 0.0030(7)
C22 0.0184(9) 0.0207(9) 0.0256(10) 0.0021(7) -0.0016(7) 0.0022(7)
C23 0.0192(9) 0.0236(9) 0.0228(10) 0.0018(7) 0.0054(7) -0.0022(7)
C24 0.0202(9) 0.0200(8) 0.0154(9) -0.0009(7) 0.0039(7) -0.0001(7)
C25 0.0194(9) 0.0331(10) 0.0114(8) -0.0001(7) 0.0050(7) 0.0033(7)
C26 0.0214(9) 0.0369(10) 0.0147(9) 0.0021(8) 0.0051(7) 0.0005(8)
C27 0.0257(10) 0.0522(13) 0.0167(10) 0.0094(9) 0.0037(8) 0.0032(9)
C28 0.0455(13) 0.0421(12) 0.0224(11) 0.0186(10) 0.0117(9) 0.0095(9)
C29 0.0533(14) 0.0305(11) 0.0264(11) 0.0011(10) 0.0165(10) 0.0030(9)
C30 0.0314(11) 0.0354(11) 0.0215(10) -0.0061(9) 0.0077(8) 0.0009(8)
C31 0.0123(9) 0.0317(10) 0.0310(11) 0.0035(7) 0.0057(7) 0.0081(8)
C32 0.0256(10) 0.0331(11) 0.0312(11) 0.0008(8) -0.0026(8) 0.0064(9)
C33 0.0362(13) 0.0296(11) 0.0533(15) 0.0012(9) -0.0038(11) 0.0022(10)
C34 0.0335(13) 0.0296(12) 0.084(2) 0.0008(9) 0.0147(13) 0.0132(12)
C35 0.0461(15) 0.0392(13) 0.079(2) 0.0053(11) 0.0381(14) 0.0209(13)
C36 0.0364(12) 0.0360(12) 0.0500(14) 0.0068(9) 0.0249(11) 0.0106(10)
C37 0.0275(10) 0.0309(10) 0.0257(11) -0.0028(8) 0.0073(8) 0.0021(8)
C38 0.175(4) 0.0287(14) 0.150(4) 0.0251(19) 0.128(3) 0.0228(18)
C39 0.0628(17) 0.0410(14) 0.0567(17) -0.0056(12) 0.0144(13) -0.0172(12)
O1S 0.0317(8) 0.0315(8) 0.0612(11) 0.0085(6) 0.0140(7) -0.0092(7)
N1S 0.0175(7) 0.0236(8) 0.0204(8) 0.0009(6) 0.0057(6) -0.0015(6)
C1S 0.0191(9) 0.0257(9) 0.0285(10) 0.0007(7) 0.0021(7) -0.0020(8)
C2S 0.0214(9) 0.0282(10) 0.0275(10) 0.0045(8) 0.0069(8) -0.0049(8)
C3S 0.0321(11) 0.0345(11) 0.0273(11) -0.0023(9) 0.0104(8) 0.0027(8)

loop_
_atom_type_symbol
_atom_type_description
_atom_type_scat_dispersion_real
_atom_type_scat_dispersion_imag
_atom_type_scat_source
C C 0.0033 0.0016 'International Tables Vol C Tables 4.2.6.8 and 6.1.1.4'
H H 0.0000 0.0000 'International Tables Vol C Tables 4.2.6.8 and 6.1.1.4'
N N 0.0061 0.0033 'International Tables Vol C Tables 4.2.6.8 and 6.1.1.4'
O O 0.0106 0.0060 'International Tables Vol C Tables 4.2.6.8 and 6.1.1.4'
Mg Mg 0.0486 0.0363 'International Tables Vol C Tables 4.2.6.8 and 6.1.1.4'
P P 0.1023 0.0942 'International Tables Vol C Tables 4.2.6.8 and 6.1.1.4'

loop_
_geom_angle_atom_site_label_1
_geom_angle_atom_site_label_2
_geom_angle_atom_site_label_3
_geom_angle_site_symmetry_1
_geom_angle_site_symmetry_3
_geom_angle
O4 Mg1 O6 . 3_755 109.21(6)
O4 Mg1 O2 . . 110.24(6)
O6 Mg1 O2 3_755 . 107.69(6)
O4 Mg1 O5 . . 112.01(6)
O6 Mg1 O5 3_755 . 105.08(6)
O2 Mg1 O5 . . 112.36(6)
O3 Mg2 O3 3_756 . 180.0
O3 Mg2 O1 3_756 3_756 89.19(5)
O3 Mg2 O1 . 3_756 90.81(5)
O3 Mg2 O1 3_756 . 90.81(5)
O3 Mg2 O1 . . 89.19(5)
O1 Mg2 O1 3_756 . 180.0
O3 Mg2 O7 3_756 . 86.78(5)
O3 Mg2 O7 . . 93.22(5)
O1 Mg2 O7 3_756 . 90.72(5)
O1 Mg2 O7 . . 89.28(5)
O3 Mg2 O7 3_756 3_756 93.22(5)
O3 Mg2 O7 . 3_756 86.78(5)
O1 Mg2 O7 3_756 3_756 89.28(5)
O1 Mg2 O7 . 3_756 90.72(5)
O7 Mg2 O7 . 3_756 180.0
P2 O1 Mg2 . . 169.39(9)
P2 O2 Mg1 . . 141.60(8)
P3 O3 Mg2 . . 161.36(8)
P3 O4 Mg1 . . 155.27(9)
P1 O5 Mg1 . . 153.95(8)
P1 O6 Mg1 . 3_755 159.39(8)
C37 O7 Mg2 . . 118.81(13)
O5 P1 O6 . . 118.26(7)
O5 P1 C1 . . 107.74(8)
O6 P1 C1 . . 107.37(8)
O5 P1 C7 . . 107.75(7)
O6 P1 C7 . . 107.71(8)
C1 P1 C7 . . 107.59(8)
O1 P2 O2 . . 117.45(7)
O1 P2 C19 . . 109.68(8)
O2 P2 C19 . . 107.56(7)
O1 P2 C13 . . 108.06(8)
O2 P2 C13 . . 108.30(8)
C19 P2 C13 . . 105.10(8)
O3 P3 O4 . . 118.60(7)
O3 P3 C31 . . 108.82(9)
O4 P3 C31 . . 106.56(8)
O3 P3 C25 . . 106.96(8)
O4 P3 C25 . . 107.37(8)
C31 P3 C25 . . 108.18(8)
C37 N1 C38 . . 120.9(2)
C37 N1 C39 . . 122.56(19)
C38 N1 C39 . . 115.8(2)
C2 C1 C6 . . 118.99(18)
C2 C1 P1 . . 120.81(15)
C6 C1 P1 . . 120.19(15)
C1 C2 C3 . . 120.1(2)
C4 C3 C2 . . 120.4(2)
C3 C4 C5 . . 120.1(2)
C4 C5 C6 . . 120.2(2)
C1 C6 C5 . . 120.2(2)
C8 C7 C12 . . 119.01(16)
C8 C7 P1 . . 120.79(13)
C12 C7 P1 . . 120.17(13)
C7 C8 C9 . . 120.42(16)
C10 C9 C8 . . 120.12(17)
C11 C10 C9 . . 119.87(17)
C10 C11 C12 . . 120.36(17)
C11 C12 C7 . . 120.21(17)
C14 C13 C18 . . 118.10(18)
C14 C13 P2 . . 119.09(15)
C18 C13 P2 . . 122.75(13)
C13 C14 C15 . . 120.2(2)
C16 C15 C14 . . 120.8(2)
C17 C16 C15 . . 119.6(2)
C16 C17 C18 . . 120.20(19)
C17 C18 C13 . . 121.07(18)
C20 C19 C24 . . 119.03(15)
C20 C19 P2 . . 119.60(13)
C24 C19 P2 . . 121.31(13)
C19 C20 C21 . . 120.36(16)
C22 C21 C20 . . 119.98(17)
C23 C22 C21 . . 120.05(16)
C22 C23 C24 . . 120.18(16)
C23 C24 C19 . . 120.38(16)
C26 C25 C30 . . 119.01(18)
C26 C25 P3 . . 123.90(15)
C30 C25 P3 . . 117.08(14)
C27 C26 C25 . . 120.10(19)
C28 C27 C26 . . 120.44(19)
C27 C28 C29 . . 120.13(19)
C28 C29 C30 . . 120.0(2)
C29 C30 C25 . . 120.23(19)
C32 C31 C36 . . 118.61(19)
C32 C31 P3 . . 121.40(14)
C36 C31 P3 . . 119.97(16)
C31 C32 C33 . . 120.8(2)
C34 C33 C32 . . 119.8(2)
C33 C34 C35 . . 120.3(2)
C34 C35 C36 . . 120.5(2)
C35 C36 C31 . . 119.9(2)
O7 C37 N1 . . 126.11(19)
C1S N1S C2S . . 121.30(16)
C1S N1S C3S . . 121.78(16)
C2S N1S C3S . . 116.91(15)
O1S C1S N1S . . 125.34(19)

loop_
_geom_bond_atom_site_label_1
_geom_bond_atom_site_label_2
_geom_bond_site_symmetry_2
_geom_bond_distance
Mg1 O4 . 1.9155(13)
Mg1 O6 3_755 1.9286(13)
Mg1 O2 . 1.9290(13)
Mg1 O5 . 1.9327(13)
Mg2 O3 3_756 2.0252(13)
Mg2 O3 . 2.0252(13)
Mg2 O1 3_756 2.0365(11)
Mg2 O1 . 2.0365(11)
Mg2 O7 . 2.1424(13)
Mg2 O7 3_756 2.1424(13)
O1 P2 . 1.4877(12)
O2 P2 . 1.5175(12)
O3 P3 . 1.4873(13)
O4 P3 . 1.5118(12)
O5 P1 . 1.5052(13)
O6 P1 . 1.5035(12)
O6 Mg1 3_755 1.9286(13)
O7 C37 . 1.229(2)
P1 C1 . 1.8049(18)
P1 C7 . 1.8048(17)
P2 C19 . 1.8034(17)
P2 C13 . 1.8121(18)
P3 C31 . 1.8057(19)
P3 C25 . 1.8124(19)
N1 C37 . 1.319(3)
N1 C38 . 1.446(3)
N1 C39 . 1.442(3)
C1 C2 . 1.394(3)
C1 C6 . 1.391(3)
C2 C3 . 1.393(3)
C3 C4 . 1.373(4)
C4 C5 . 1.376(4)
C5 C6 . 1.396(3)
C7 C8 . 1.395(2)
C7 C12 . 1.398(2)
C8 C9 . 1.391(2)
C9 C10 . 1.388(3)
C10 C11 . 1.383(3)
C11 C12 . 1.391(3)
C13 C14 . 1.387(3)
C13 C18 . 1.390(2)
C14 C15 . 1.392(3)
C15 C16 . 1.373(4)
C16 C17 . 1.365(3)
C17 C18 . 1.388(3)
C19 C20 . 1.397(2)
C19 C24 . 1.399(2)
C20 C21 . 1.393(3)
C21 C22 . 1.389(3)
C22 C23 . 1.387(3)
C23 C24 . 1.388(2)
C25 C26 . 1.394(3)
C25 C30 . 1.400(3)
C26 C27 . 1.391(3)
C27 C28 . 1.375(3)
C28 C29 . 1.385(3)
C29 C30 . 1.389(3)
C31 C32 . 1.393(3)
C31 C36 . 1.399(3)
C32 C33 . 1.393(3)
C33 C34 . 1.375(4)
C34 C35 . 1.374(4)
C35 C36 . 1.395(3)
O1S C1S . 1.222(2)
N1S C1S . 1.335(2)
N1S C2S . 1.450(2)
N1S C3S . 1.453(2)
